data_7703410
loop_
_publ_author_name
'Wang, Weiran'
'Lynch, Vincent M.'
'Guo, Hongyu'
'Datta, Anwesha'
'Jones, Richard A.'

_publ_section_title
;
 Electropolymerizable N-heterocyclic carbene complexes of Rh and Ir with
 enantiotropic polymorphic phases.
;
_journal_issue 7
_journal_name_full 'Dalton transactions (Cambridge, England : 2003)'
_journal_page_first 2264
_journal_page_last 2272
_journal_paper_doi 10.1039/c9dt04844h
_journal_volume 49
_journal_year 2020
_chemical_formula_moiety 'C23 H24 I N2 Rh S3'
_chemical_formula_sum 'C23 H24 I N2 Rh S3'
_chemical_formula_weight 654.43
_space_group_crystal_system monoclinic
_space_group_IT_number 15
_space_group_name_Hall '-C 2yc'
_space_group_name_H-M_alt 'C 1 2/c 1'
_atom_sites_solution_hydrogens geom
_atom_sites_solution_primary dual
_audit_creation_date 2019-02-14
_audit_creation_method
;
Olex2 1.2
(compiled 2018.05.29 svn.r3508 for OlexSys, GUI svn.r5506)
;
_audit_update_record
;
2019-11-05 deposited with the CCDC.	2020-01-29 downloaded from the CCDC.
;
_cell_angle_alpha 90
_cell_angle_beta 113.725(5)
_cell_angle_gamma 90
_cell_formula_units_Z 8
_cell_length_a 24.410(2)
_cell_length_b 9.2860(10)
_cell_length_c 23.474(2)
_cell_measurement_reflns_used 3334
_cell_measurement_temperature 296(2)
_cell_measurement_theta_max 20.80
_cell_measurement_theta_min 2.42
_cell_volume 4871.2(8)
_computing_molecular_graphics 'Olex2 (Dolomanov et al., 2009)'
_computing_publication_material 'Olex2 (Dolomanov et al., 2009)'
_computing_structure_refinement 'ShelXL (Sheldrick, 2015)'
_computing_structure_solution 'ShelXT (Sheldrick, 2015)'
_diffrn_ambient_temperature 296.15
_diffrn_measured_fraction_theta_full 1.000
_diffrn_measured_fraction_theta_max 0.983
_diffrn_measurement_device_type 'Bruker APEX-II CCD'
_diffrn_measurement_method '\f and \w scans'
_diffrn_radiation_type MoK\a
_diffrn_radiation_wavelength 0.71073
_diffrn_reflns_av_R_equivalents 0.0539
_diffrn_reflns_av_unetI/netI 0.0797
_diffrn_reflns_Laue_measured_fraction_full 1.000
_diffrn_reflns_Laue_measured_fraction_max 0.983
_diffrn_reflns_limit_h_max 32
_diffrn_reflns_limit_h_min -31
_diffrn_reflns_limit_k_max 11
_diffrn_reflns_limit_k_min -12
_diffrn_reflns_limit_l_max 31
_diffrn_reflns_limit_l_min -18
_diffrn_reflns_number 20347
_diffrn_reflns_point_group_measured_fraction_full 1.000
_diffrn_reflns_point_group_measured_fraction_max 0.983
_diffrn_reflns_theta_full 25.242
_diffrn_reflns_theta_max 28.404
_diffrn_reflns_theta_min 2.033
_diffrn_standards_number 0
_exptl_absorpt_coefficient_mu 2.240
_exptl_absorpt_correction_T_max 1.00
_exptl_absorpt_correction_T_min 0.747
_exptl_absorpt_correction_type multi-scan
_exptl_absorpt_process_details
;
Bruker Nonius Kappa CCD
;
_exptl_crystal_colour orange
_exptl_crystal_density_diffrn 1.793
_exptl_crystal_description prism
_exptl_crystal_F_000 2600
_exptl_crystal_size_max 0.224
_exptl_crystal_size_mid 0.151
_exptl_crystal_size_min 0.094
_refine_diff_density_max 1.686
_refine_diff_density_min -1.636
_refine_diff_density_rms 0.110
_refine_ls_extinction_method none
_refine_ls_goodness_of_fit_ref 1.026
_refine_ls_hydrogen_treatment constr
_refine_ls_matrix_type full
_refine_ls_number_parameters 343
_refine_ls_number_reflns 6023
_refine_ls_number_restraints 394
_refine_ls_restrained_S_all 1.008
_refine_ls_R_factor_all 0.1151
_refine_ls_R_factor_gt 0.0542
_refine_ls_shift/su_max 0.001
_refine_ls_shift/su_mean 0.000
_refine_ls_structure_factor_coef Fsqd
_refine_ls_weighting_details 'w=1/[\s^2^(Fo^2^)+(0.0441P)^2^+21.6092P] where P=(Fo^2^+2Fc^2^)/3'
_refine_ls_weighting_scheme calc
_refine_ls_wR_factor_gt 0.1185
_refine_ls_wR_factor_ref 0.1394
_reflns_Friedel_coverage 0.000
_reflns_number_gt 3414
_reflns_number_total 6023
_reflns_threshold_expression 'I > 2\s(I)'
_cod_data_source_file c9dt04844h2.cif
_cod_data_source_block Rh_298K_c2c
_cod_depositor_comments 'Adding full bibliography for 7703409--7703412.cif.'
_cod_original_cell_volume 4871.2(9)
_cod_database_code 7703410
_shelx_shelxl_version_number 2018/1
_shelx_space_group_comment
;
The symmetry employed for this shelxl refinement is uniquely defined
by the following loop, which should always be used as a source of
symmetry information in preference to the above space-group names.
They are only intended as comments.
;
_olex2_refinement_description
;
1. Fixed Uiso
 At 1.2 times of:
  All C(H) groups, All C(H,H) groups
 At 1.5 times of:
  All C(H,H,H) groups
2. Restrained distances
 S3-C9 \\sim S3A-C9
 with sigma of 0.02
 C10-C9 \\sim C10A-C9
 with sigma of 0.02
 S3-C12 \\sim S3A-C12A
 with sigma of 0.02
 C11-C12 \\sim C11A-C12A
 with sigma of 0.02
 S3-C11 \\sim S3A-C11A
 with sigma of 0.04
 C9-C11 \\sim C9-C11A
 with sigma of 0.04
 C9-C12 \\sim C9-C12A
 with sigma of 0.04
 C10-C11 \\sim C10A-C11A
 with sigma of 0.02
 C10-C12 \\sim C10A-C12A
 with sigma of 0.04
 S1-C4 \\sim S1A-C4
 with sigma of 0.02
 S1-C1 \\sim S1A-C1A
 with sigma of 0.02
 C3-C4 \\sim C3A-C4
 with sigma of 0.02
 C3-C2 \\sim C3A-C2A
 with sigma of 0.02
 C1-C2 \\sim C1A-C2A
 with sigma of 0.02
 S1-C2 \\sim S1A-C2A
 with sigma of 0.04
 C3-C1 \\sim C3A-C1A
 with sigma of 0.04
 C4-C1 \\sim C4-C1A
 with sigma of 0.04
 C4-C2 \\sim C4-C2A
 with sigma of 0.04
 C16-C17 \\sim C16-C17A
 with sigma of 0.02
 C19-C18 \\sim C19-C18A
 with sigma of 0.02
 C17-C18 \\sim C17A-C18A
 with sigma of 0.02
 C16-C18 \\sim C16-C18A
 with sigma of 0.04
 C19-C17 \\sim C19-C17A
 with sigma of 0.04
 C20-C21 \\sim C20-C21A
 with sigma of 0.02
 C23-C22 \\sim C23-C22A
 with sigma of 0.02
 C22-C21 \\sim C22A-C21A
 with sigma of 0.02
 C20-C22 \\sim C20-C22A
 with sigma of 0.04
 C23-C21 \\sim C23-C21A
 with sigma of 0.04
3. Restrained planarity
 C9, C10A, C11A, C12A, S3A
 with sigma of 0.1
 C9, C10, C11, C12, S3
 with sigma of 0.1
 C4, C3, C2, C1, S1
 with sigma of 0.1
 C4, C3A, C2A, C1A, S1A
 with sigma of 0.1
4. Uiso/Uaniso restraints and constraints
S3A \\sim C9 \\sim C10A \\sim C11A \\sim C12A: within 2A with sigma of 0.04 and
sigma for terminal atoms of 0.08
S3 \\sim C9 \\sim C10 \\sim C11 \\sim C12: within 2A with sigma of 0.04 and
sigma for terminal atoms of 0.08
C4 \\sim C3 \\sim C2 \\sim C1 \\sim S1: within 2A with sigma of 0.04 and sigma
for terminal atoms of 0.08
C4 \\sim C3A \\sim C2A \\sim C1A \\sim S1A: within 2A with sigma of 0.04 and
sigma for terminal atoms of 0.08
C16 \\sim C17 \\sim C18 \\sim C19: within 2A with sigma of 0.04 and sigma for
terminal atoms of 0.08
C16 \\sim C17A \\sim C18A \\sim C19: within 2A with sigma of 0.04 and sigma for
terminal atoms of 0.08
C23 \\sim C22 \\sim C21 \\sim C20: within 2A with sigma of 0.01 and sigma for
terminal atoms of 0.02
C23 \\sim C22A \\sim C21A \\sim C20: within 2A with sigma of 0.01 and sigma for
terminal atoms of 0.02
Uanis(C10A) = Uanis(C10)
Uanis(C12) = Uanis(C12A)
Uanis(C11A) = Uanis(C11)
Uanis(C18A) = Uanis(C18)
Uanis(C17) = Uanis(C17A)
Uanis(C22) = Uanis(C22A)
Uanis(C21A) = Uanis(C21)
5. Rigid body (RIGU) restrains
 C9, C10, C11, C12, S3
 with sigma for 1-2 distances of 0.004 and sigma for 1-3 distances of 0.004
 C9, C10A, C11A, C12A, S3A
 with sigma for 1-2 distances of 0.004 and sigma for 1-3 distances of 0.004
 I1, Rh1
 with sigma for 1-2 distances of 0.004 and sigma for 1-3 distances of 0.004
 C4, C3, C2, C1, S1
 with sigma for 1-2 distances of 0.004 and sigma for 1-3 distances of 0.004
 C4, C3A, C2A, C1A, S1A
 with sigma for 1-2 distances of 0.004 and sigma for 1-3 distances of 0.004
 C16, C17, C18, C19
 with sigma for 1-2 distances of 0.004 and sigma for 1-3 distances of 0.004
 C16, C17A, C18A, C19
 with sigma for 1-2 distances of 0.004 and sigma for 1-3 distances of 0.004
 C23, C22, C21, C20
 with sigma for 1-2 distances of 0.004 and sigma for 1-3 distances of 0.004
 C23, C22A, C21A, C20
 with sigma for 1-2 distances of 0.004 and sigma for 1-3 distances of 0.004
6. Others
 Sof(S3A)=Sof(C10A)=Sof(H10A)=Sof(C11A)=Sof(H11A)=Sof(C12A)=Sof(H12A)=1-FVAR(1)
 Sof(S3)=Sof(C10)=Sof(H10)=Sof(C11)=Sof(H11)=Sof(C12)=Sof(H12)=FVAR(1)
 Sof(C3A)=Sof(H3A)=Sof(C2A)=Sof(H2A)=Sof(C1A)=Sof(H1A)=Sof(S1A)=1-FVAR(2)
 Sof(S1)=Sof(C3)=Sof(H3)=Sof(C1)=Sof(H1)=Sof(C2)=Sof(H2)=FVAR(2)
 Sof(H20A)=Sof(H23A)=Sof(C22A)=Sof(H22C)=Sof(H22D)=Sof(C21A)=Sof(H21C)=
 Sof(H21D)=1-FVAR(3)
 Sof(H20)=Sof(H23)=Sof(C22)=Sof(H22A)=Sof(H22B)=Sof(C21)=Sof(H21A)=Sof(H21B)=
 FVAR(3)
 Sof(H16A)=Sof(H19A)=Sof(C18A)=Sof(H18C)=Sof(H18D)=Sof(C17A)=Sof(H17C)=
 Sof(H17D)=1-FVAR(4)
 Sof(H16)=Sof(H19)=Sof(C17)=Sof(H17A)=Sof(H17B)=Sof(C18)=Sof(H18A)=Sof(H18B)=
 FVAR(4)
7.a Ternary CH refined with riding coordinates:
 C16(H16), C16(H16A), C20(H20), C20(H20A), C19(H19), C19(H19A), C23(H23),
 C23(H23A)
7.b Secondary CH2 refined with riding coordinates:
 C17(H17A,H17B), C22(H22A,H22B), C21(H21A,H21B), C18(H18A,H18B), C22A(H22C,
 H22D), C21A(H21C,H21D), C18A(H18C,H18D), C17A(H17C,H17D)
7.c Aromatic/amide H refined with riding coordinates:
 C10(H10), C3(H3), C1(H1), C2(H2), C11(H11), C12(H12), C10A(H10A), C11A(H11A),
 C12A(H12A), C3A(H3A), C2A(H2A), C1A(H1A)
7.d Idealised Me refined as rotating group:
 C13(H13A,H13B,H13C), C15(H15A,H15B,H15C)
;
_olex2_submission_special_instructions 'No special instructions were received'

loop_
_space_group_symop_operation_xyz
'x, y, z'
'-x, y, -z+1/2'
'x+1/2, y+1/2, z'
'-x+1/2, y+1/2, -z+1/2'
'-x, -y, -z'
'x, -y, z-1/2'
'-x+1/2, -y+1/2, -z'
'x+1/2, -y+1/2, z-1/2'

loop_
_atom_site_label
_atom_site_type_symbol
_atom_site_fract_x
_atom_site_fract_y
_atom_site_fract_z
_atom_site_U_iso_or_equiv
_atom_site_adp_type
_atom_site_occupancy
_atom_site_site_symmetry_order
_atom_site_calc_flag
_atom_site_refinement_flags_posn
_atom_site_refinement_flags_adp
_atom_site_refinement_flags_occupancy
_atom_site_disorder_assembly
_atom_site_disorder_group
Rh1 Rh 0.36284(2) 0.11956(6) 0.62972(2) 0.04708(16) Uani 1 1 d . U . . .
I1 I 0.40890(3) 0.33565(8) 0.58989(3) 0.1037(3) Uani 1 1 d . U . . .
S2 S 0.27117(7) 0.64192(17) 0.75666(7) 0.0508(4) Uani 1 1 d . . . . .
S1 S 0.37579(11) 0.5978(3) 0.90775(10) 0.0496(8) Uani 0.809(7) 1 d D U P A 1
S3 S 0.11942(16) 0.4677(4) 0.6273(2) 0.0736(12) Uani 0.671(6) 1 d D U P B 1
C10 C 0.1537(10) 0.712(2) 0.6149(10) 0.076(5) Uani 0.671(6) 1 d D U P B 1
H10 H 0.176405 0.793929 0.616772 0.091 Uiso 0.671(6) 1 calc R . P B 1
N1 N 0.36232(19) 0.3293(5) 0.72583(18) 0.0392(10) Uani 1 1 d . . . . .
N2 N 0.27883(19) 0.3439(5) 0.64266(18) 0.0382(10) Uani 1 1 d . . . . .
C3 C 0.4430(6) 0.602(2) 0.8495(8) 0.054(3) Uani 0.809(7) 1 d D U P A 1
H3 H 0.457576 0.594519 0.818559 0.064 Uiso 0.809(7) 1 calc R . P A 1
C6 C 0.3304(2) 0.4420(6) 0.7365(2) 0.0358(12) Uani 1 1 d . . . . .
C7 C 0.2757(2) 0.4502(6) 0.6831(2) 0.0374(12) Uani 1 1 d . . . . .
C14 C 0.3315(2) 0.2723(6) 0.6678(2) 0.0412(13) Uani 1 1 d . . . . .
C8 C 0.2371(2) 0.5512(6) 0.6862(2) 0.0430(13) Uani 1 1 d . . . . .
C5 C 0.3362(2) 0.5401(6) 0.7816(2) 0.0399(12) Uani 1 1 d . . . . .
C13 C 0.4220(2) 0.2809(7) 0.7676(2) 0.0567(17) Uani 1 1 d . . . . .
H13A H 0.451151 0.350859 0.768090 0.085 Uiso 1 1 calc GR . . . .
H13B H 0.430581 0.190227 0.753259 0.085 Uiso 1 1 calc GR . . . .
H13C H 0.423541 0.269663 0.808859 0.085 Uiso 1 1 calc GR . . . .
C9 C 0.1760(2) 0.5860(6) 0.6447(3) 0.0473(14) Uani 1 1 d D U . . .
C4 C 0.3865(2) 0.5764(6) 0.8401(2) 0.0420(13) Uani 1 1 d D U . . .
C15 C 0.2381(2) 0.3317(7) 0.5777(2) 0.0502(15) Uani 1 1 d . . . . .
H15A H 0.197860 0.322819 0.574628 0.075 Uiso 1 1 calc GR . . . .
H15B H 0.248278 0.248019 0.559935 0.075 Uiso 1 1 calc GR . . . .
H15C H 0.241378 0.415983 0.555614 0.075 Uiso 1 1 calc GR . . . .
C1 C 0.4482(6) 0.6442(16) 0.9482(5) 0.051(3) Uani 0.809(7) 1 d D U P A 1
H1 H 0.464610 0.668628 0.990125 0.061 Uiso 0.809(7) 1 calc R . P A 1
C2 C 0.4789(5) 0.641(2) 0.9122(5) 0.059(4) Uani 0.809(7) 1 d D U P A 1
H2 H 0.519483 0.662800 0.926636 0.071 Uiso 0.809(7) 1 calc R . P A 1
C16 C 0.3778(3) -0.0407(8) 0.5671(3) 0.073(2) Uani 1 1 d D U . . .
H16 H 0.385849 -0.002013 0.532407 0.088 Uiso 0.53(3) 1 calc R . P C 1
H16A H 0.387831 0.003691 0.534663 0.088 Uiso 0.47(3) 1 calc R . P C 2
C20 C 0.3460(3) -0.0423(8) 0.6837(3) 0.0750(19) Uani 1 1 d D U . . .
H20 H 0.340270 -0.012399 0.720963 0.090 Uiso 0.45(3) 1 calc R . P D 1
H20A H 0.336177 0.001730 0.716353 0.090 Uiso 0.55(3) 1 calc R . P D 2
C11 C 0.0871(6) 0.7006(16) 0.5784(9) 0.074(4) Uani 0.671(6) 1 d D U P B 1
H11 H 0.062091 0.773037 0.554442 0.089 Uiso 0.671(6) 1 calc R . P B 1
C19 C 0.2981(3) -0.0313(8) 0.6273(3) 0.0707(19) Uani 1 1 d D U . . .
H19 H 0.264305 0.016348 0.631937 0.085 Uiso 0.53(3) 1 calc R . P C 1
H19A H 0.260892 0.007065 0.627793 0.085 Uiso 0.47(3) 1 calc R . P C 2
C23 C 0.4255(4) -0.0470(10) 0.6238(4) 0.094(2) Uani 1 1 d D U . . .
H23 H 0.461594 -0.004227 0.622263 0.112 Uiso 0.45(3) 1 calc R . P D 1
H23A H 0.464342 -0.014097 0.625657 0.112 Uiso 0.55(3) 1 calc R . P D 2
C12 C 0.0705(6) 0.5705(16) 0.5862(6) 0.062(3) Uani 0.671(6) 1 d D U P B 1
H12 H 0.030716 0.541835 0.567625 0.075 Uiso 0.671(6) 1 calc R . P B 1
C17 C 0.3326(13) -0.158(4) 0.5519(17) 0.089(5) Uani 0.53(3) 1 d D U P C 1
H17A H 0.350665 -0.242114 0.576873 0.107 Uiso 0.53(3) 1 calc R . P C 1
H17B H 0.319742 -0.184243 0.508441 0.107 Uiso 0.53(3) 1 calc R . P C 1
C22 C 0.4397(8) -0.136(3) 0.6815(9) 0.101(3) Uani 0.45(3) 1 d D U P D 1
H22A H 0.464804 -0.081211 0.717762 0.122 Uiso 0.45(3) 1 calc R . P D 1
H22B H 0.461425 -0.221908 0.679305 0.122 Uiso 0.45(3) 1 calc R . P D 1
C21 C 0.3815(9) -0.1792(18) 0.6876(14) 0.093(3) Uani 0.45(3) 1 d D U P D 1
H21A H 0.358496 -0.244669 0.654318 0.112 Uiso 0.45(3) 1 calc R . P D 1
H21B H 0.390495 -0.227112 0.727051 0.112 Uiso 0.45(3) 1 calc R . P D 1
C18 C 0.2773(8) -0.111(3) 0.5644(10) 0.086(5) Uani 0.53(3) 1 d D U P C 1
H18A H 0.252172 -0.047385 0.531308 0.103 Uiso 0.53(3) 1 calc R . P C 1
H18B H 0.253924 -0.194448 0.565110 0.103 Uiso 0.53(3) 1 calc R . P C 1
S3A S 0.1590(5) 0.7500(10) 0.6181(5) 0.062(3) Uani 0.329(6) 1 d D U P B 2
C10A C 0.1242(12) 0.505(3) 0.6171(13) 0.076(5) Uani 0.329(6) 1 d D U P B 2
H10A H 0.121154 0.406898 0.622946 0.091 Uiso 0.329(6) 1 calc R . P B 2
C11A C 0.0722(11) 0.602(3) 0.5751(16) 0.074(4) Uani 0.329(6) 1 d D U P B 2
H11A H 0.032969 0.573963 0.551672 0.089 Uiso 0.329(6) 1 calc R . P B 2
C12A C 0.0944(9) 0.733(4) 0.5791(17) 0.062(3) Uani 0.329(6) 1 d D U P B 2
H12A H 0.070593 0.810834 0.558565 0.075 Uiso 0.329(6) 1 calc R . P B 2
C3A C 0.3867(17) 0.578(4) 0.8966(12) 0.054(9) Uani 0.191(7) 1 d D U P A 2
H3A H 0.352738 0.563460 0.904595 0.064 Uiso 0.191(7) 1 calc R . P A 2
C2A C 0.445(2) 0.605(6) 0.9437(14) 0.046(11) Uani 0.191(7) 1 d D U P A 2
H2A H 0.452691 0.609640 0.985931 0.055 Uiso 0.191(7) 1 calc R . P A 2
C1A C 0.4863(17) 0.623(8) 0.9211(15) 0.051(10) Uani 0.191(7) 1 d D U P A 2
H1A H 0.526405 0.642890 0.945200 0.061 Uiso 0.191(7) 1 calc R . P A 2
S1A S 0.4564(7) 0.606(3) 0.8428(11) 0.071(6) Uani 0.191(7) 1 d D U P A 2
C22A C 0.4256(10) -0.1773(19) 0.6658(8) 0.101(3) Uani 0.55(3) 1 d D U P D 2
H22C H 0.403440 -0.255935 0.639387 0.122 Uiso 0.55(3) 1 calc R . P D 2
H22D H 0.466557 -0.209551 0.688160 0.122 Uiso 0.55(3) 1 calc R . P D 2
C21A C 0.3988(9) -0.145(2) 0.7127(9) 0.093(3) Uani 0.55(3) 1 d D U P D 2
H21C H 0.428860 -0.101761 0.749717 0.112 Uiso 0.55(3) 1 calc R . P D 2
H21D H 0.385411 -0.233807 0.724838 0.112 Uiso 0.55(3) 1 calc R . P D 2
C18A C 0.2923(13) -0.163(2) 0.5852(13) 0.086(5) Uani 0.47(3) 1 d D U P C 2
H18C H 0.250320 -0.181995 0.560235 0.103 Uiso 0.47(3) 1 calc R . P C 2
H18D H 0.308957 -0.247208 0.610981 0.103 Uiso 0.47(3) 1 calc R . P C 2
C17A C 0.3252(16) -0.139(4) 0.5418(19) 0.089(5) Uani 0.47(3) 1 d D U P C 2
H17C H 0.338526 -0.231304 0.532921 0.107 Uiso 0.47(3) 1 calc R . P C 2
H17D H 0.296975 -0.099585 0.502690 0.107 Uiso 0.47(3) 1 calc R . P C 2

loop_
_atom_site_aniso_label
_atom_site_aniso_U_11
_atom_site_aniso_U_22
_atom_site_aniso_U_33
_atom_site_aniso_U_23
_atom_site_aniso_U_13
_atom_site_aniso_U_12
Rh1 0.0357(2) 0.0693(3) 0.0370(2) -0.0119(2) 0.01547(18) 0.0015(2)
I1 0.1120(5) 0.1361(6) 0.0915(4) -0.0236(4) 0.0707(4) -0.0596(4)
S2 0.0425(8) 0.0509(9) 0.0518(9) -0.0112(7) 0.0113(7) 0.0065(7)
S1 0.0518(13) 0.0569(15) 0.0431(12) -0.0121(10) 0.0223(9) -0.0044(10)
S3 0.0498(17) 0.050(2) 0.106(3) 0.0013(17) 0.0157(15) -0.0057(14)
C10 0.054(6) 0.051(8) 0.104(10) 0.017(6) 0.012(6) -0.006(5)
N1 0.034(2) 0.048(3) 0.031(2) -0.001(2) 0.0088(19) 0.008(2)
N2 0.037(2) 0.047(3) 0.027(2) -0.0009(19) 0.0089(18) 0.002(2)
C3 0.042(6) 0.074(8) 0.040(5) -0.007(5) 0.011(5) 0.001(6)
C6 0.034(3) 0.041(3) 0.033(3) -0.002(2) 0.014(2) 0.000(2)
C7 0.028(3) 0.041(3) 0.041(3) 0.006(3) 0.012(2) -0.001(2)
C14 0.039(3) 0.055(4) 0.033(3) 0.005(3) 0.017(2) 0.000(3)
C8 0.033(3) 0.044(3) 0.046(3) 0.001(3) 0.010(2) 0.007(3)
C5 0.035(3) 0.043(3) 0.040(3) 0.002(3) 0.012(2) 0.001(2)
C13 0.037(3) 0.077(5) 0.043(3) -0.011(3) 0.003(3) 0.016(3)
C9 0.040(3) 0.051(4) 0.045(3) -0.005(3) 0.012(2) 0.006(2)
C4 0.041(3) 0.046(3) 0.035(3) -0.004(2) 0.012(2) 0.001(2)
C15 0.043(3) 0.070(4) 0.030(3) -0.002(3) 0.007(2) 0.005(3)
C1 0.056(6) 0.051(9) 0.038(4) -0.014(4) 0.010(4) -0.005(4)
C2 0.039(5) 0.084(10) 0.042(5) -0.005(6) 0.004(3) -0.002(5)
C16 0.079(5) 0.092(5) 0.053(4) -0.025(4) 0.031(4) 0.014(4)
C20 0.093(5) 0.067(4) 0.070(4) 0.021(4) 0.038(4) 0.030(4)
C11 0.054(5) 0.072(8) 0.072(6) 0.023(7) 0.001(5) 0.016(5)
C19 0.069(5) 0.075(5) 0.074(5) -0.011(4) 0.034(4) -0.010(4)
C23 0.072(5) 0.134(6) 0.079(5) -0.013(4) 0.035(4) 0.048(4)
C12 0.041(5) 0.075(7) 0.061(7) -0.010(5) 0.010(4) -0.002(4)
C17 0.115(8) 0.081(8) 0.058(9) -0.024(7) 0.021(7) 0.003(7)
C22 0.090(5) 0.119(6) 0.075(5) -0.009(5) 0.013(4) 0.055(5)
C21 0.101(5) 0.087(5) 0.076(6) 0.010(5) 0.020(4) 0.041(4)
C18 0.089(8) 0.074(10) 0.078(8) -0.018(7) 0.016(7) -0.020(7)
S3A 0.053(4) 0.057(5) 0.065(4) 0.009(3) 0.013(3) 0.021(4)
C10A 0.054(6) 0.051(8) 0.104(10) 0.017(6) 0.012(6) -0.006(5)
C11A 0.054(5) 0.072(8) 0.072(6) 0.023(7) 0.001(5) 0.016(5)
C12A 0.041(5) 0.075(7) 0.061(7) -0.010(5) 0.010(4) -0.002(4)
C3A 0.048(14) 0.07(2) 0.038(8) -0.016(12) 0.013(9) -0.006(15)
C2A 0.046(15) 0.04(3) 0.041(11) 0.004(14) 0.005(9) 0.002(14)
C1A 0.043(13) 0.05(2) 0.044(17) 0.007(15) 0.004(10) 0.002(15)
S1A 0.035(7) 0.106(11) 0.063(9) -0.015(7) 0.011(5) -0.014(7)
C22A 0.090(5) 0.119(6) 0.075(5) -0.009(5) 0.013(4) 0.055(5)
C21A 0.101(5) 0.087(5) 0.076(6) 0.010(5) 0.020(4) 0.041(4)
C18A 0.089(8) 0.074(10) 0.078(8) -0.018(7) 0.016(7) -0.020(7)
C17A 0.115(8) 0.081(8) 0.058(9) -0.024(7) 0.021(7) 0.003(7)

loop_
_atom_type_symbol
_atom_type_description
_atom_type_scat_dispersion_real
_atom_type_scat_dispersion_imag
_atom_type_scat_source
C C 0.0033 0.0016 'International Tables Vol C Tables 4.2.6.8 and 6.1.1.4'
H H 0.0000 0.0000 'International Tables Vol C Tables 4.2.6.8 and 6.1.1.4'
N N 0.0061 0.0033 'International Tables Vol C Tables 4.2.6.8 and 6.1.1.4'
S S 0.1246 0.1234 'International Tables Vol C Tables 4.2.6.8 and 6.1.1.4'
Rh Rh -1.1178 0.9187 'International Tables Vol C Tables 4.2.6.8 and 6.1.1.4'
I I -0.4742 1.8119 'International Tables Vol C Tables 4.2.6.8 and 6.1.1.4'

loop_
_geom_angle_atom_site_label_1
_geom_angle_atom_site_label_2
_geom_angle_atom_site_label_3
_geom_angle
C14 Rh1 I1 84.98(15)
C14 Rh1 C16 166.2(2)
C14 Rh1 C20 92.0(2)
C14 Rh1 C19 93.9(3)
C14 Rh1 C23 157.8(3)
C16 Rh1 I1 93.9(2)
C20 Rh1 I1 164.7(2)
C20 Rh1 C16 92.5(3)
C20 Rh1 C23 81.2(3)
C19 Rh1 I1 156.9(2)
C19 Rh1 C16 81.8(3)
C19 Rh1 C20 38.1(3)
C19 Rh1 C23 93.7(3)
C23 Rh1 I1 96.0(3)
C23 Rh1 C16 36.0(3)
C5 S2 C8 94.5(3)
C1 S1 C4 92.0(4)
C12 S3 C9 95.9(6)
C9 C10 H10 124.9
C9 C10 C11 110.3(15)
C11 C10 H10 124.9
C6 N1 C13 126.3(4)
C14 N1 C6 110.3(4)
C14 N1 C13 123.3(4)
C7 N2 C15 124.7(4)
C14 N2 C7 110.8(4)
C14 N2 C15 123.2(4)
C4 C3 H3 123.7
C4 C3 C2 112.5(12)
C2 C3 H3 123.7
N1 C6 C7 106.2(4)
C5 C6 N1 139.2(5)
C5 C6 C7 114.6(5)
N2 C7 C6 105.8(4)
C8 C7 N2 139.4(5)
C8 C7 C6 114.7(5)
N1 C14 Rh1 124.5(4)
N2 C14 Rh1 128.7(4)
N2 C14 N1 106.8(4)
C7 C8 S2 108.1(4)
C7 C8 C9 131.9(5)
C9 C8 S2 119.9(4)
C6 C5 S2 108.0(4)
C6 C5 C4 131.9(5)
C4 C5 S2 119.9(4)
N1 C13 H13A 109.5
N1 C13 H13B 109.5
N1 C13 H13C 109.5
H13A C13 H13B 109.5
H13A C13 H13C 109.5
H13B C13 H13C 109.5
C10 C9 S3 108.6(10)
C10 C9 C8 128.7(11)
C8 C9 S3 122.7(4)
C8 C9 S3A 119.8(6)
C10A C9 C8 133.7(12)
C10A C9 S3A 106.4(11)
C3 C4 S1 111.1(8)
C3 C4 C5 128.3(9)
C5 C4 S1 120.6(4)
C5 C4 S1A 121.4(9)
C3A C4 C5 127.2(17)
C3A C4 S1A 111.1(16)
N2 C15 H15A 109.5
N2 C15 H15B 109.5
N2 C15 H15C 109.5
H15A C15 H15B 109.5
H15A C15 H15C 109.5
H15B C15 H15C 109.5
S1 C1 H1 124.2
C2 C1 S1 111.5(9)
C2 C1 H1 124.2
C3 C2 H2 123.5
C1 C2 C3 112.9(11)
C1 C2 H2 123.5
Rh1 C16 H16 116.5
Rh1 C16 H16A 113.1
C23 C16 Rh1 71.9(4)
C23 C16 H16 116.5
C23 C16 H16A 113.1
C23 C16 C17 117(2)
C23 C16 C17A 128(2)
C17 C16 Rh1 110.2(8)
C17 C16 H16 116.5
C17A C16 Rh1 109.2(9)
C17A C16 H16A 113.1
Rh1 C20 H20 117.8
Rh1 C20 H20A 109.9
C19 C20 Rh1 70.3(4)
C19 C20 H20 117.8
C19 C20 H20A 109.9
C19 C20 C21 111.3(13)
C19 C20 C21A 135.7(11)
C21 C20 Rh1 112.8(9)
C21 C20 H20 117.8
C21A C20 Rh1 112.4(8)
C21A C20 H20A 109.9
C10 C11 H11 126.0
C12 C11 C10 108.0(14)
C12 C11 H11 126.0
Rh1 C19 H19 110.8
Rh1 C19 H19A 116.7
C20 C19 Rh1 71.5(4)
C20 C19 H19 110.8
C20 C19 H19A 116.7
C20 C19 C18 135.4(11)
C20 C19 C18A 112.4(14)
C18 C19 Rh1 107.4(9)
C18 C19 H19 110.8
C18A C19 Rh1 115.0(7)
C18A C19 H19A 116.7
Rh1 C23 H23 111.8
Rh1 C23 H23A 117.3
C16 C23 Rh1 72.1(4)
C16 C23 H23 111.8
C16 C23 H23A 117.3
C16 C23 C22 134.0(12)
C16 C23 C22A 115.6(12)
C22 C23 Rh1 104.0(9)
C22 C23 H23 111.8
C22A C23 Rh1 109.1(7)
C22A C23 H23A 117.3
S3 C12 H12 121.4
C11 C12 S3 117.2(12)
C11 C12 H12 121.4
C16 C17 H17A 109.4
C16 C17 H17B 109.4
C16 C17 C18 111.3(17)
H17A C17 H17B 108.0
C18 C17 H17A 109.4
C18 C17 H17B 109.4
C23 C22 H22A 109.7
C23 C22 H22B 109.7
C23 C22 C21 109.9(15)
H22A C22 H22B 108.2
C21 C22 H22A 109.7
C21 C22 H22B 109.7
C20 C21 C22 107.6(15)
C20 C21 H21A 110.2
C20 C21 H21B 110.2
C22 C21 H21A 110.2
C22 C21 H21B 110.2
H21A C21 H21B 108.5
C19 C18 C17 109.9(15)
C19 C18 H18A 109.7
C19 C18 H18B 109.7
C17 C18 H18A 109.7
C17 C18 H18B 109.7
H18A C18 H18B 108.2
C12A S3A C9 100.4(14)
C9 C10A H10A 125.0
C9 C10A C11A 110.0(18)
C11A C10A H10A 125.0
C10A C11A H11A 126.7
C12A C11A C10A 107(2)
C12A C11A H11A 126.7
S3A C12A H12A 121.7
C11A C12A S3A 117(2)
C11A C12A H12A 121.7
C4 C3A H3A 123.8
C4 C3A C2A 112(2)
C2A C3A H3A 123.8
C3A C2A H2A 123.5
C1A C2A C3A 113(2)
C1A C2A H2A 123.5
C2A C1A H1A 124.6
C2A C1A S1A 111(2)
S1A C1A H1A 124.6
C1A S1A C4 92.5(15)
C23 C22A H22C 108.7
C23 C22A H22D 108.7
H22C C22A H22D 107.6
C21A C22A C23 114.4(12)
C21A C22A H22C 108.7
C21A C22A H22D 108.7
C20 C21A H21C 109.8
C20 C21A H21D 109.8
C22A C21A C20 109.4(12)
C22A C21A H21C 109.8
C22A C21A H21D 109.8
H21C C21A H21D 108.2
C19 C18A H18C 109.3
C19 C18A H18D 109.3
C19 C18A C17A 111.5(15)
H18C C18A H18D 108.0
C17A C18A H18C 109.3
C17A C18A H18D 109.3
C16 C17A C18A 114.8(17)
C16 C17A H17C 108.6
C16 C17A H17D 108.6
C18A C17A H17C 108.6
C18A C17A H17D 108.6
H17C C17A H17D 107.5

loop_
_geom_bond_atom_site_label_1
_geom_bond_atom_site_label_2
_geom_bond_distance
Rh1 I1 2.6478(8)
Rh1 C14 1.986(5)
Rh1 C16 2.222(6)
Rh1 C20 2.110(7)
Rh1 C19 2.095(7)
Rh1 C23 2.219(7)
S2 C8 1.740(6)
S2 C5 1.734(5)
S1 C4 1.722(5)
S1 C1 1.692(11)
S3 C9 1.680(7)
S3 C12 1.529(12)
C10 H10 0.9300
C10 C9 1.36(2)
C10 C11 1.51(2)
N1 C6 1.385(6)
N1 C14 1.371(6)
N1 C13 1.462(6)
N2 C7 1.392(7)
N2 C14 1.354(6)
N2 C15 1.451(6)
C3 H3 0.9300
C3 C4 1.328(14)
C3 C2 1.427(18)
C6 C7 1.420(7)
C6 C5 1.361(7)
C7 C8 1.352(7)
C8 C9 1.453(7)
C5 C4 1.466(7)
C13 H13A 0.9600
C13 H13B 0.9600
C13 H13C 0.9600
C9 S3A 1.635(11)
C9 C10A 1.39(2)
C4 C3A 1.32(2)
C4 S1A 1.705(13)
C15 H15A 0.9600
C15 H15B 0.9600
C15 H15C 0.9600
C1 H1 0.9300
C1 C2 1.335(10)
C2 H2 0.9300
C16 H16 0.9800
C16 H16A 0.9800
C16 C23 1.372(10)
C16 C17 1.488(16)
C16 C17A 1.489(16)
C20 H20 0.9800
C20 H20A 0.9800
C20 C19 1.374(9)
C20 C21 1.520(15)
C20 C21A 1.526(13)
C11 H11 0.9300
C11 C12 1.310(13)
C19 H19 0.9800
C19 H19A 0.9800
C19 C18 1.541(13)
C19 C18A 1.545(14)
C23 H23 0.9800
C23 H23A 0.9800
C23 C22 1.504(16)
C23 C22A 1.561(16)
C12 H12 0.9300
C17 H17A 0.9700
C17 H17B 0.9700
C17 C18 1.56(2)
C22 H22A 0.9700
C22 H22B 0.9700
C22 C21 1.537(18)
C21 H21A 0.9700
C21 H21B 0.9700
C18 H18A 0.9700
C18 H18B 0.9700
S3A C12A 1.48(2)
C10A H10A 0.9300
C10A C11A 1.55(3)
C11A H11A 0.9300
C11A C12A 1.318(18)
C12A H12A 0.9300
C3A H3A 0.9300
C3A C2A 1.43(3)
C2A H2A 0.9300
C2A C1A 1.333(19)
C1A H1A 0.9300
C1A S1A 1.69(2)
C22A H22C 0.9700
C22A H22D 0.9700
C22A C21A 1.520(16)
C21A H21C 0.9700
C21A H21D 0.9700
C18A H18C 0.9700
C18A H18D 0.9700
C18A C17A 1.55(2)
C17A H17C 0.9700
C17A H17D 0.9700
